data_4340302
loop_
_publ_author_name
'Goswami, Soumyabrata'
'Jena, Himanshu Sekhar'
'Konar, Sanjit'

_publ_section_title
;
 Study of Heterogeneous Catalysis by Iron-Squarate based 3D Metal Organic
 Framework for the Transformation of Tetrazines to Oxadiazole derivatives.
;
_journal_issue 14
_journal_name_full 'Inorganic chemistry'
_journal_page_first 7071
_journal_page_last 7073
_journal_paper_doi 10.1021/ic5003258
_journal_volume 53
_journal_year 2014
_chemical_formula_moiety 'C24 H18 Fe N8 O4, 2(Cl O4)'
_chemical_formula_sum 'C24 H18 Cl2 Fe N8 O12'
_chemical_formula_weight 737.21
_chemical_name_systematic
; 
 ? 
;
_space_group_IT_number 14
_symmetry_cell_setting monoclinic
_symmetry_space_group_name_Hall '-P 2ybc'
_symmetry_space_group_name_H-M 'P 1 21/c 1'
_atom_sites_solution_hydrogens geom
_atom_sites_solution_primary direct
_atom_sites_solution_secondary difmap
_audit_creation_method SHELXL-97
_cell_angle_alpha 90.00
_cell_angle_beta 119.098(5)
_cell_angle_gamma 90.00
_cell_formula_units_Z 2
_cell_length_a 10.3755(10)
_cell_length_b 11.1693(10)
_cell_length_c 15.1289(12)
_cell_measurement_reflns_used 3744
_cell_measurement_temperature 296(2)
_cell_measurement_theta_max 21.04
_cell_measurement_theta_min 2.39
_cell_volume 1532.0(2)
_computing_cell_refinement 'Bruker SAINT'
_computing_data_collection 'Bruker APEX2'
_computing_data_reduction 'Bruker SAINT'
_computing_molecular_graphics 'Bruker SHELXTL'
_computing_publication_material 'Bruker SHELXTL'
_computing_structure_refinement 'SHELXL-97 (Sheldrick, 2008)'
_computing_structure_solution 'SHELXS-97 (Sheldrick, 2008)'
_diffrn_ambient_temperature 296(2)
_diffrn_measured_fraction_theta_full 1.00
_diffrn_measured_fraction_theta_max 1.00
_diffrn_measurement_device_type 'Bruker APEX-II CCD'
_diffrn_measurement_method '\f and \w scans'
_diffrn_radiation_monochromator graphite
_diffrn_radiation_source 'fine-focus sealed tube'
_diffrn_radiation_type MoK\a
_diffrn_radiation_wavelength 0.71073
_diffrn_reflns_av_R_equivalents 0.0986
_diffrn_reflns_av_unetI/netI 0.0482
_diffrn_reflns_limit_h_max 12
_diffrn_reflns_limit_h_min -12
_diffrn_reflns_limit_k_max 13
_diffrn_reflns_limit_k_min -13
_diffrn_reflns_limit_l_max 18
_diffrn_reflns_limit_l_min -18
_diffrn_reflns_number 9428
_diffrn_reflns_theta_full 25.05
_diffrn_reflns_theta_max 25.05
_diffrn_reflns_theta_min 2.25
_exptl_absorpt_coefficient_mu 0.742
_exptl_absorpt_correction_T_max 0.800
_exptl_absorpt_correction_T_min 0.746
_exptl_absorpt_correction_type multi-scan
_exptl_absorpt_process_details multi-scan
_exptl_crystal_colour brown
_exptl_crystal_density_diffrn 1.598
_exptl_crystal_density_method 'not measured'
_exptl_crystal_description block
_exptl_crystal_F_000 748
_exptl_crystal_size_max 0.42
_exptl_crystal_size_mid 0.34
_exptl_crystal_size_min 0.30
_refine_diff_density_max 0.331
_refine_diff_density_min -0.312
_refine_diff_density_rms 0.067
_refine_ls_extinction_method none
_refine_ls_goodness_of_fit_ref 1.044
_refine_ls_hydrogen_treatment constr
_refine_ls_matrix_type full
_refine_ls_number_parameters 215
_refine_ls_number_reflns 2713
_refine_ls_number_restraints 0
_refine_ls_restrained_S_all 1.044
_refine_ls_R_factor_all 0.0671
_refine_ls_R_factor_gt 0.0534
_refine_ls_shift/su_max 0.000
_refine_ls_shift/su_mean 0.000
_refine_ls_structure_factor_coef Fsqd
_refine_ls_weighting_details 'calc w=1/[\s^2^(Fo^2^)+(0.0807P)^2^+3.2373P] where P=(Fo^2^+2Fc^2^)/3'
_refine_ls_weighting_scheme calc
_refine_ls_wR_factor_gt 0.1435
_refine_ls_wR_factor_ref 0.1543
_reflns_number_gt 2312
_reflns_number_total 2713
_reflns_threshold_expression >2sigma(I)
_cod_data_source_file ic5003258_si_002.cif
_cod_data_source_block Complex1
_cod_depositor_comments
;
The following automatic conversions were performed:

'_symmetry_cell_setting' value 'Monoclinic' changed to 'monoclinic'
according to
/usr/data/users/saulius/crontab/automatic-downloads/rss-feeds/ACS/lib/dictionaries/cif_core.dic
dictionary named 'cif_core.dic' version 2.4.2 from 2011-04-26.

Automatic conversion script
Id: cif_fix_values 2281 2013-09-26 08:29:07Z andrius 

 Adding full bibliography for 4340302.cif.
;
_cod_original_sg_symbol_H-M 'P 21/c'
_cod_database_code 4340302

loop_
_symmetry_equiv_pos_as_xyz
'x, y, z'
'-x, y+1/2, -z+1/2'
'-x, -y, -z'
'x, -y-1/2, z-1/2'

loop_
_atom_site_label
_atom_site_type_symbol
_atom_site_fract_x
_atom_site_fract_y
_atom_site_fract_z
_atom_site_U_iso_or_equiv
_atom_site_adp_type
_atom_site_occupancy
_atom_site_symmetry_multiplicity
_atom_site_calc_flag
_atom_site_refinement_flags
Fe1 Fe 0.5000 0.0000 0.5000 0.0456(5) Uani 1 2 d S
Cl1 Cl 0.30688(17) 0.32755(14) 0.23168(13) 0.0559(6) Uani 1 1 d .
O6 O 0.3605(9) 0.2257(6) 0.2060(5) 0.145(3) Uani 1 1 d .
O5 O 0.3159(10) 0.4290(7) 0.1859(7) 0.171(4) Uani 1 1 d .
O4 O 0.4071(9) 0.3491(7) 0.3345(5) 0.149(3) Uani 1 1 d .
O3 O 0.1741(9) 0.3176(8) 0.2235(10) 0.222(5) Uani 1 1 d .
O2 O 0.5021(5) -0.0475(4) 0.6363(3) 0.0699(13) Uani 1 1 d .
H2 H 0.4344 -0.0133 0.6393 0.105 Uiso 1 1 calc R
O1 O 0.2829(4) 0.3156(3) 0.4882(3) 0.0468(10) Uani 1 1 d .
N1 N 0.3723(5) -0.1641(4) 0.4311(3) 0.0464(13) Uani 1 1 d .
N2 N 0.3348(5) 0.1298(4) 0.4719(3) 0.0454(12) Uani 1 1 d .
N4 N 0.0065(5) 0.4229(5) 0.3935(4) 0.0684(16) Uani 1 1 d .
N3 N 0.1824(5) 0.1386(4) 0.4275(4) 0.0514(13) Uani 1 1 d .
C1 C 0.2255(7) -0.1781(6) 0.3855(5) 0.0544(17) Uani 1 1 d .
H1 H 0.1670 -0.1118 0.3783 0.065 Uiso 1 1 calc R
C2 C 0.1581(7) -0.2868(6) 0.3490(5) 0.0610(18) Uani 1 1 d .
H2A H 0.0560 -0.2934 0.3177 0.073 Uiso 1 1 calc R
C3 C 0.2437(7) -0.3856(6) 0.3594(5) 0.0630(18) Uani 1 1 d .
H3 H 0.2004 -0.4600 0.3353 0.076 Uiso 1 1 calc R
C4 C 0.3948(7) -0.3723(5) 0.4062(5) 0.0551(17) Uani 1 1 d .
H4 H 0.4551 -0.4375 0.4139 0.066 Uiso 1 1 calc R
C5 C 0.4551(6) -0.2610(5) 0.4413(4) 0.0423(14) Uani 1 1 d .
C7 C 0.1575(6) 0.2485(6) 0.4398(4) 0.0478(16) Uani 1 1 d .
C6 C 0.3884(6) 0.2342(5) 0.5059(4) 0.0401(14) Uani 1 1 d .
C8 C 0.0144(6) 0.3056(6) 0.4115(4) 0.0482(16) Uani 1 1 d .
C12 C -0.1229(8) 0.4756(7) 0.3696(6) 0.079(2) Uani 1 1 d .
H12 H -0.1315 0.5576 0.3576 0.095 Uiso 1 1 calc R
C11 C -0.2411(8) 0.4161(9) 0.3621(5) 0.079(2) Uani 1 1 d .
H11 H -0.3283 0.4567 0.3454 0.094 Uiso 1 1 calc R
C10 C -0.2312(8) 0.2963(9) 0.3792(6) 0.089(3) Uani 1 1 d .
H10 H -0.3113 0.2536 0.3745 0.106 Uiso 1 1 calc R
C9 C -0.0997(7) 0.2387(7) 0.4040(5) 0.072(2) Uani 1 1 d .
H9 H -0.0899 0.1565 0.4151 0.086 Uiso 1 1 calc R

loop_
_atom_site_aniso_label
_atom_site_aniso_U_11
_atom_site_aniso_U_22
_atom_site_aniso_U_33
_atom_site_aniso_U_23
_atom_site_aniso_U_13
_atom_site_aniso_U_12
Fe1 0.0433(8) 0.0352(7) 0.0599(9) -0.0030(5) 0.0265(6) 0.0035(5)
O2 0.087(3) 0.061(3) 0.074(3) 0.002(2) 0.049(3) 0.011(2)
O1 0.041(2) 0.042(2) 0.055(3) -0.0015(19) 0.022(2) 0.007(2)
N1 0.042(3) 0.043(3) 0.055(3) -0.002(2) 0.023(3) 0.004(2)
N2 0.035(3) 0.042(3) 0.060(3) -0.005(2) 0.023(2) -0.001(2)
N4 0.044(3) 0.061(4) 0.094(4) 0.009(3) 0.028(3) 0.010(3)
N3 0.040(3) 0.046(3) 0.068(3) -0.004(3) 0.026(3) 0.000(2)
C1 0.042(4) 0.055(4) 0.064(4) -0.003(3) 0.024(3) 0.005(3)
C2 0.038(4) 0.068(5) 0.070(5) -0.006(4) 0.020(3) -0.006(4)
C3 0.053(4) 0.054(4) 0.073(5) -0.009(3) 0.024(4) -0.008(3)
C4 0.052(4) 0.043(4) 0.065(4) 0.001(3) 0.024(3) 0.004(3)
C5 0.042(4) 0.038(4) 0.046(4) 0.000(3) 0.021(3) 0.005(3)
C7 0.037(4) 0.053(4) 0.050(4) 0.003(3) 0.018(3) -0.003(3)
C6 0.038(4) 0.037(4) 0.046(4) 0.002(3) 0.021(3) 0.007(3)
C8 0.037(4) 0.062(4) 0.043(4) 0.003(3) 0.017(3) 0.006(3)
C12 0.059(5) 0.076(5) 0.094(6) 0.009(4) 0.031(4) 0.028(4)
C11 0.041(4) 0.112(7) 0.079(5) 0.021(5) 0.026(4) 0.026(5)
C10 0.041(4) 0.116(8) 0.109(7) 0.032(6) 0.036(4) 0.004(5)
C9 0.055(5) 0.074(5) 0.089(5) 0.016(4) 0.038(4) 0.004(4)
Cl1 0.0582(11) 0.0529(11) 0.0640(12) -0.0021(8) 0.0356(9) -0.0106(8)
O4 0.173(7) 0.155(7) 0.098(5) -0.018(4) 0.049(5) 0.033(5)
O3 0.112(6) 0.178(9) 0.409(15) -0.036(9) 0.152(8) -0.050(5)
O5 0.219(8) 0.129(6) 0.247(9) 0.094(6) 0.178(8) 0.031(6)
O6 0.205(8) 0.105(5) 0.131(6) -0.040(4) 0.087(5) 0.020(5)

loop_
_atom_type_symbol
_atom_type_description
_atom_type_scat_dispersion_real
_atom_type_scat_dispersion_imag
_atom_type_scat_source
C C 0.0033 0.0016 'International Tables Vol C Tables 4.2.6.8 and 6.1.1.4'
H H 0.0000 0.0000 'International Tables Vol C Tables 4.2.6.8 and 6.1.1.4'
Cl Cl 0.1484 0.1585 'International Tables Vol C Tables 4.2.6.8 and 6.1.1.4'
Fe Fe 0.3463 0.8444 'International Tables Vol C Tables 4.2.6.8 and 6.1.1.4'
N N 0.0061 0.0033 'International Tables Vol C Tables 4.2.6.8 and 6.1.1.4'
O O 0.0106 0.0060 'International Tables Vol C Tables 4.2.6.8 and 6.1.1.4'

loop_
_geom_angle_atom_site_label_1
_geom_angle_atom_site_label_2
_geom_angle_atom_site_label_3
_geom_angle
_geom_angle_site_symmetry_1
_geom_angle_site_symmetry_3
O2 Fe1 O2 180.000(1) . 3_656
O2 Fe1 N2 90.51(17) . 3_656
O2 Fe1 N2 89.49(17) 3_656 3_656
O2 Fe1 N2 89.49(17) . .
O2 Fe1 N2 90.51(17) 3_656 .
N2 Fe1 N2 179.999(1) 3_656 .
O2 Fe1 N1 91.65(18) . 3_656
O2 Fe1 N1 88.35(18) 3_656 3_656
N2 Fe1 N1 103.41(17) 3_656 3_656
N2 Fe1 N1 76.59(17) . 3_656
O2 Fe1 N1 88.36(18) . .
O2 Fe1 N1 91.64(18) 3_656 .
N2 Fe1 N1 76.59(17) 3_656 .
N2 Fe1 N1 103.41(17) . .
N1 Fe1 N1 180.0 3_656 .
Fe1 O2 H2 109.5 . .
C6 O1 C7 101.9(4) . .
C5 N1 C1 117.9(5) . .
C5 N1 Fe1 114.3(4) . .
C1 N1 Fe1 127.7(4) . .
C6 N2 N3 107.3(4) . .
C6 N2 Fe1 112.9(3) . .
N3 N2 Fe1 139.8(4) . .
C8 N4 C12 116.1(6) . .
C7 N3 N2 105.0(4) . .
N1 C1 C2 122.6(6) . .
N1 C1 H1 118.7 . .
C2 C1 H1 118.7 . .
C1 C2 C3 119.2(6) . .
C1 C2 H2A 120.4 . .
C3 C2 H2A 120.4 . .
C2 C3 C4 118.8(6) . .
C2 C3 H3 120.6 . .
C4 C3 H3 120.6 . .
C3 C4 C5 119.0(6) . .
C3 C4 H4 120.5 . .
C5 C4 H4 120.5 . .
N1 C5 C4 122.6(5) . .
N1 C5 C6 112.3(5) . 3_656
C4 C5 C6 125.1(5) . 3_656
N3 C7 O1 113.3(5) . .
N3 C7 C8 128.0(5) . .
O1 C7 C8 118.7(5) . .
N2 C6 O1 112.4(5) . .
N2 C6 C5 123.9(5) . 3_656
O1 C6 C5 123.7(5) . 3_656
N4 C8 C9 124.1(6) . .
N4 C8 C7 116.0(5) . .
C9 C8 C7 120.0(6) . .
N4 C12 C11 123.7(7) . .
N4 C12 H12 118.2 . .
C11 C12 H12 118.2 . .
C12 C11 C10 119.2(7) . .
C12 C11 H11 120.4 . .
C10 C11 H11 120.4 . .
C11 C10 C9 118.9(7) . .
C11 C10 H10 120.6 . .
C9 C10 H10 120.6 . .
C8 C9 C10 118.1(7) . .
C8 C9 H9 121.0 . .
C10 C9 H9 121.0 . .
O3 Cl1 O5 110.5(6) . .
O3 Cl1 O6 116.1(6) . .
O5 Cl1 O6 113.7(5) . .
O3 Cl1 O4 107.0(7) . .
O5 Cl1 O4 103.0(6) . .
O6 Cl1 O4 105.4(4) . .

loop_
_geom_bond_atom_site_label_1
_geom_bond_atom_site_label_2
_geom_bond_distance
_geom_bond_site_symmetry_2
Fe1 O2 2.119(4) .
Fe1 O2 2.119(4) 3_656
Fe1 N2 2.124(4) 3_656
Fe1 N2 2.124(4) .
Fe1 N1 2.204(4) 3_656
Fe1 N1 2.204(4) .
O2 H2 0.8200 .
O1 C6 1.345(6) .
O1 C7 1.366(6) .
N1 C5 1.343(7) .
N1 C1 1.341(7) .
N2 C6 1.287(7) .
N2 N3 1.388(6) .
N4 C8 1.332(8) .
N4 C12 1.344(8) .
N3 C7 1.286(7) .
C1 C2 1.375(8) .
C1 H1 0.9300 .
C2 C3 1.377(9) .
C2 H2A 0.9300 .
C3 C4 1.379(8) .
C3 H3 0.9300 .
C4 C5 1.377(8) .
C4 H4 0.9300 .
C5 C6 1.451(8) 3_656
C7 C8 1.476(8) .
C6 C5 1.451(8) 3_656
C8 C9 1.357(9) .
C12 C11 1.351(10) .
C12 H12 0.9300 .
C11 C10 1.357(11) .
C11 H11 0.9300 .
C10 C9 1.385(10) .
C10 H10 0.9300 .
C9 H9 0.9300 .
Cl1 O3 1.327(7) .
Cl1 O5 1.355(6) .
Cl1 O6 1.401(6) .
Cl1 O4 1.409(7) .

loop_
_geom_torsion_atom_site_label_1
_geom_torsion_atom_site_label_2
_geom_torsion_atom_site_label_3
_geom_torsion_atom_site_label_4
_geom_torsion
_geom_torsion_site_symmetry_1
_geom_torsion_site_symmetry_4
O2 Fe1 N1 C5 -89.7(4) . .
O2 Fe1 N1 C5 90.3(4) 3_656 .
N2 Fe1 N1 C5 1.2(4) 3_656 .
N2 Fe1 N1 C5 -178.8(4) . .
O2 Fe1 N1 C1 87.1(5) . .
O2 Fe1 N1 C1 -92.9(5) 3_656 .
N2 Fe1 N1 C1 178.0(5) 3_656 .
N2 Fe1 N1 C1 -2.0(5) . .
O2 Fe1 N2 C6 92.7(4) . .
O2 Fe1 N2 C6 -87.3(4) 3_656 .
N1 Fe1 N2 C6 0.9(4) 3_656 .
N1 Fe1 N2 C6 -179.1(4) . .
O2 Fe1 N2 N3 -86.9(6) . .
O2 Fe1 N2 N3 93.1(6) 3_656 .
N1 Fe1 N2 N3 -178.7(6) 3_656 .
N1 Fe1 N2 N3 1.3(6) . .
C6 N2 N3 C7 -0.7(6) . .
Fe1 N2 N3 C7 179.0(5) . .
C5 N1 C1 C2 -0.3(9) . .
Fe1 N1 C1 C2 -177.0(5) . .
N1 C1 C2 C3 0.1(10) . .
C1 C2 C3 C4 0.0(10) . .
C2 C3 C4 C5 0.3(10) . .
C1 N1 C5 C4 0.6(9) . .
Fe1 N1 C5 C4 177.7(5) . .
C1 N1 C5 C6 -178.4(5) . 3_656
Fe1 N1 C5 C6 -1.3(6) . 3_656
C3 C4 C5 N1 -0.6(9) . .
C3 C4 C5 C6 178.3(6) . 3_656
N2 N3 C7 O1 1.0(6) . .
N2 N3 C7 C8 -176.7(5) . .
C6 O1 C7 N3 -0.9(6) . .
C6 O1 C7 C8 177.0(5) . .
N3 N2 C6 O1 0.1(6) . .
Fe1 N2 C6 O1 -179.7(3) . .
N3 N2 C6 C5 179.2(5) . 3_656
Fe1 N2 C6 C5 -0.6(7) . 3_656
C7 O1 C6 N2 0.5(6) . .
C7 O1 C6 C5 -178.6(5) . 3_656
C12 N4 C8 C9 2.1(10) . .
C12 N4 C8 C7 -178.8(6) . .
N3 C7 C8 N4 -153.8(6) . .
O1 C7 C8 N4 28.6(8) . .
N3 C7 C8 C9 25.4(10) . .
O1 C7 C8 C9 -152.3(6) . .
C8 N4 C12 C11 -0.9(11) . .
N4 C12 C11 C10 -0.1(12) . .
C12 C11 C10 C9 0.0(12) . .
N4 C8 C9 C10 -2.2(11) . .
C7 C8 C9 C10 178.7(6) . .
C11 C10 C9 C8 1.0(12) . .
